data_7019121
loop_
_publ_author_name
'Lin, Ya-Chi'
'Yu, Kuo-Hsuan'
'Lin, Ya-Fan'
'Lee, Gene-Hsiang'
'Wang, Yu'
'Liu, Shiuh-Tzung'
'Chen, Jwu-Ting'

_publ_section_title
;
 Synthesis, structures of (aminopyridine)nickel complexes and their use
 for catalytic ethylene polymerization.
;
_journal_issue 22
_journal_name_full 'Dalton transactions (Cambridge, England : 2003)'
_journal_page_first 6661
_journal_page_last 6670
_journal_paper_doi 10.1039/c2dt30151b
_journal_volume 41
_journal_year 2012
_chemical_formula_sum 'C10 H16 Br2 N2 Ni'
_chemical_formula_weight 382.78
_chemical_name_systematic
;
?
;
_space_group_IT_number 14
_symmetry_cell_setting monoclinic
_symmetry_space_group_name_Hall '-P 2ybc'
_symmetry_space_group_name_H-M 'P 1 21/c 1'
_atom_sites_solution_hydrogens geom
_atom_sites_solution_primary direct
_atom_sites_solution_secondary difmap
_audit_creation_method SHELXL-97
_cell_angle_alpha 90.00
_cell_angle_beta 101.6451(7)
_cell_angle_gamma 90.00
_cell_formula_units_Z 4
_cell_length_a 13.4202(2)
_cell_length_b 7.5579(1)
_cell_length_c 13.7783(2)
_cell_measurement_reflns_used all
_cell_measurement_temperature 150(1)
_cell_measurement_theta_max 27.50
_cell_measurement_theta_min 1.55
_cell_volume 1368.75(3)
_computing_cell_refinement DENZO-SMN
_computing_data_collection 'NONIUS COLLECT'
_computing_data_reduction DENZO-SMN
_computing_molecular_graphics SHELXTL
_computing_publication_material SHELXTL
_computing_structure_refinement 'SHELXL-97 (Sheldrick, 1997)'
_computing_structure_solution 'SHELXS-97 (Sheldrick, 1990)'
_diffrn_ambient_temperature 150(1)
_diffrn_measured_fraction_theta_full 1.000
_diffrn_measured_fraction_theta_max 1.000
_diffrn_measurement_device_type 'NONIUS KappaCCD'
_diffrn_measurement_method 'phi and omega scans'
_diffrn_radiation_monochromator graphite
_diffrn_radiation_source 'fine-focus sealed tube'
_diffrn_radiation_type MoK\a
_diffrn_radiation_wavelength 0.71073
_diffrn_reflns_av_R_equivalents 0.0633
_diffrn_reflns_av_sigmaI/netI 0.0503
_diffrn_reflns_limit_h_max 17
_diffrn_reflns_limit_h_min -16
_diffrn_reflns_limit_k_max 9
_diffrn_reflns_limit_k_min -9
_diffrn_reflns_limit_l_max 17
_diffrn_reflns_limit_l_min -17
_diffrn_reflns_number 10524
_diffrn_reflns_theta_full 27.50
_diffrn_reflns_theta_max 27.50
_diffrn_reflns_theta_min 1.55
_diffrn_standards_decay_% 0
_exptl_absorpt_coefficient_mu 7.228
_exptl_absorpt_correction_T_max 0.274
_exptl_absorpt_correction_T_min 0.108
_exptl_absorpt_correction_type multi-scan
_exptl_crystal_colour purple
_exptl_crystal_density_diffrn 1.858
_exptl_crystal_density_meas ?
_exptl_crystal_density_method 'not measured'
_exptl_crystal_description rod
_exptl_crystal_F_000 752
_exptl_crystal_size_max 0.45
_exptl_crystal_size_mid 0.20
_exptl_crystal_size_min 0.20
_refine_diff_density_max 0.858
_refine_diff_density_min -0.808
_refine_diff_density_rms 0.155
_refine_ls_extinction_coef 0.0053(6)
_refine_ls_extinction_expression Fc^*^=kFc[1+0.001xFc^2^\l^3^/sin(2\q)]^-1/4^
_refine_ls_extinction_method SHELXL
_refine_ls_goodness_of_fit_ref 1.080
_refine_ls_hydrogen_treatment mixed
_refine_ls_matrix_type full
_refine_ls_number_parameters 137
_refine_ls_number_reflns 3138
_refine_ls_number_restraints 0
_refine_ls_restrained_S_all 1.080
_refine_ls_R_factor_all 0.0499
_refine_ls_R_factor_gt 0.0363
_refine_ls_shift/su_max 0.001
_refine_ls_shift/su_mean 0.000
_refine_ls_structure_factor_coef Fsqd
_refine_ls_weighting_details 'calc w=1/[\s^2^(Fo^2^)+(0.0619P)^2^+0.0000P] where P=(Fo^2^+2Fc^2^)/3'
_refine_ls_weighting_scheme calc
_refine_ls_wR_factor_gt 0.0883
_refine_ls_wR_factor_ref 0.1061
_reflns_number_gt 2566
_reflns_number_total 3138
_reflns_threshold_expression >2sigma(I)
_cod_data_source_file c2dt30151b.txt
_cod_data_source_block ic8599
_cod_depositor_comments
;
The following automatic conversions were performed:

'_symmetry_cell_setting' value 'Monoclinic' changed to 'monoclinic'
according to /home/saulius/struct/CIF-dictionaries/cif_core.dic
dictionary named 'cif_core.dic' version 2.4.1 from 2010-06-29.

Automatic conversion script
Id: cif_fix_values 1715 2011-07-08 13:25:40Z adriana 

The following automatic conversions were performed:

'_exptl_crystal_density_meas' value 'not_measured' was changed to '?'
- the value is perceived as not measured.

Automatic conversion script
Id: cif_fix_values 3008 2015-01-20 13:52:24Z robertas 
;
_cod_original_sg_symbol_H-M P2(1)/c
_cod_database_code 7019121

loop_
_symmetry_equiv_pos_as_xyz
'x, y, z'
'-x, y+1/2, -z+1/2'
'-x, -y, -z'
'x, -y-1/2, z-1/2'

loop_
_atom_site_label
_atom_site_type_symbol
_atom_site_fract_x
_atom_site_fract_y
_atom_site_fract_z
_atom_site_U_iso_or_equiv
_atom_site_adp_type
_atom_site_occupancy
_atom_site_symmetry_multiplicity
_atom_site_calc_flag
_atom_site_refinement_flags
Ni Ni 0.73429(3) -0.12245(5) 0.11609(3) 0.02496(15) Uani 1 1 d .
Br1 Br 0.70038(3) -0.02405(6) -0.04811(3) 0.03920(15) Uani 1 1 d .
Br2 Br 0.78104(3) 0.03382(5) 0.26757(3) 0.03164(14) Uani 1 1 d .
N1 N 0.6242(2) -0.2866(4) 0.1332(2) 0.0258(6) Uani 1 1 d .
N2 N 0.8231(2) -0.3442(4) 0.13952(19) 0.0245(6) Uani 1 1 d .
C1 C 0.5231(3) -0.2642(5) 0.1038(3) 0.0311(8) Uani 1 1 d .
H1 H 0.4969 -0.1559 0.0721 0.037 Uiso 1 1 d R
C2 C 0.4543(3) -0.3934(5) 0.1161(3) 0.0334(8) Uani 1 1 d .
H2 H 0.3827 -0.3717 0.0958 0.040 Uiso 1 1 d R
C3 C 0.4909(3) -0.5527(5) 0.1581(3) 0.0390(9) Uani 1 1 d .
H3 H 0.4442 -0.6448 0.1667 0.047 Uiso 1 1 d R
C4 C 0.5955(3) -0.5776(5) 0.1882(3) 0.0336(8) Uani 1 1 d .
H4 H 0.6213 -0.6879 0.2176 0.040 Uiso 1 1 d R
C5 C 0.6605(3) -0.4408(4) 0.1754(2) 0.0264(7) Uani 1 1 d .
C6 C 0.7746(3) -0.4468(4) 0.2096(3) 0.0281(8) Uani 1 1 d .
H6A H 0.7978 -0.5672 0.2120 0.034 Uiso 1 1 d R
H6B H 0.7927 -0.3953 0.2745 0.034 Uiso 1 1 d R
C7 C 0.9309(3) -0.3006(5) 0.1852(3) 0.0304(8) Uani 1 1 d .
H7A H 0.9333 -0.2496 0.2494 0.036 Uiso 1 1 d R
H7B H 0.9712 -0.4065 0.1919 0.036 Uiso 1 1 d R
C8 C 0.9767(3) -0.1686(5) 0.1236(3) 0.0347(8) Uani 1 1 d .
H8A H 1.0456 -0.1435 0.1556 0.042 Uiso 1 1 d R
H8B H 0.9377 -0.0612 0.1168 0.042 Uiso 1 1 d R
H8C H 0.9757 -0.2181 0.0593 0.042 Uiso 1 1 d R
C9 C 0.8154(3) -0.4445(5) 0.0446(3) 0.0299(8) Uani 1 1 d .
H9A H 0.7458 -0.4785 0.0208 0.036 Uiso 1 1 d R
H9B H 0.8375 -0.3710 -0.0038 0.036 Uiso 1 1 d R
C10 C 0.8771(4) -0.6134(5) 0.0512(3) 0.0438(10) Uani 1 1 d .
H10A H 0.8670 -0.6689 -0.0128 0.053 Uiso 1 1 d R
H10B H 0.8562 -0.6927 0.0976 0.053 Uiso 1 1 d R
H10C H 0.9479 -0.5852 0.0731 0.053 Uiso 1 1 d R

loop_
_atom_site_aniso_label
_atom_site_aniso_U_11
_atom_site_aniso_U_22
_atom_site_aniso_U_33
_atom_site_aniso_U_23
_atom_site_aniso_U_13
_atom_site_aniso_U_12
Ni 0.0264(3) 0.0236(2) 0.0242(2) 0.00124(16) 0.00337(18) 0.00253(18)
Br1 0.0441(3) 0.0457(3) 0.0270(2) 0.01003(15) 0.00525(17) 0.01059(18)
Br2 0.0376(2) 0.0281(2) 0.0294(2) -0.00611(13) 0.00736(16) 0.00071(15)
N1 0.0264(16) 0.0231(14) 0.0270(14) -0.0005(11) 0.0031(12) 0.0029(12)
N2 0.0252(15) 0.0244(14) 0.0230(13) -0.0023(11) 0.0028(11) 0.0001(12)
C1 0.030(2) 0.0341(18) 0.0292(18) -0.0021(15) 0.0053(15) 0.0043(16)
C2 0.0253(19) 0.041(2) 0.0334(19) -0.0051(16) 0.0038(15) -0.0017(16)
C3 0.038(2) 0.042(2) 0.038(2) -0.0017(18) 0.0117(17) -0.0088(18)
C4 0.038(2) 0.0274(18) 0.0354(19) 0.0035(16) 0.0077(17) 0.0002(17)
C5 0.0299(19) 0.0279(17) 0.0213(16) -0.0003(13) 0.0047(13) 0.0015(15)
C6 0.0289(19) 0.0285(18) 0.0261(17) 0.0032(14) 0.0041(14) 0.0047(15)
C7 0.0250(19) 0.0326(19) 0.0305(18) -0.0051(15) -0.0014(14) 0.0039(15)
C8 0.028(2) 0.040(2) 0.038(2) -0.0061(17) 0.0089(16) -0.0028(16)
C9 0.034(2) 0.0285(18) 0.0265(17) -0.0088(14) 0.0044(15) -0.0023(15)
C10 0.062(3) 0.032(2) 0.040(2) -0.0088(17) 0.016(2) 0.007(2)

loop_
_atom_type_symbol
_atom_type_description
_atom_type_scat_dispersion_real
_atom_type_scat_dispersion_imag
_atom_type_scat_source
C C 0.0033 0.0016 'International Tables Vol C Tables 4.2.6.8 and 6.1.1.4'
H H 0.0000 0.0000 'International Tables Vol C Tables 4.2.6.8 and 6.1.1.4'
N N 0.0061 0.0033 'International Tables Vol C Tables 4.2.6.8 and 6.1.1.4'
Ni Ni 0.3393 1.1124 'International Tables Vol C Tables 4.2.6.8 and 6.1.1.4'
Br Br -0.2901 2.4595 'International Tables Vol C Tables 4.2.6.8 and 6.1.1.4'

loop_
_geom_angle_atom_site_label_1
_geom_angle_atom_site_label_2
_geom_angle_atom_site_label_3
_geom_angle
N1 Ni N2 83.82(11)
N1 Ni Br1 108.09(8)
N2 Ni Br1 114.02(8)
N1 Ni Br2 106.20(8)
N2 Ni Br2 103.14(8)
Br1 Ni Br2 131.23(2)
C1 N1 C5 119.5(3)
C1 N1 Ni 128.0(2)
C5 N1 Ni 112.3(2)
C6 N2 C7 110.8(3)
C6 N2 C9 109.9(3)
C7 N2 C9 111.7(3)
C6 N2 Ni 102.29(19)
C7 N2 Ni 111.7(2)
C9 N2 Ni 110.0(2)
N1 C1 C2 122.2(3)
C1 C2 C3 118.6(4)
C2 C3 C4 119.6(4)
C5 C4 C3 118.8(3)
N1 C5 C4 121.2(3)
N1 C5 C6 114.6(3)
C4 C5 C6 124.2(3)
N2 C6 C5 109.3(3)
N2 C7 C8 112.1(3)
N2 C9 C10 115.7(3)

loop_
_geom_bond_atom_site_label_1
_geom_bond_atom_site_label_2
_geom_bond_distance
Ni N1 1.979(3)
Ni N2 2.044(3)
Ni Br1 2.3373(5)
Ni Br2 2.3698(5)
N1 C1 1.346(4)
N1 C5 1.348(4)
N2 C6 1.487(4)
N2 C7 1.493(4)
N2 C9 1.497(4)
C1 C2 1.378(5)
C2 C3 1.381(6)
C3 C4 1.394(6)
C4 C5 1.387(5)
C5 C6 1.510(5)
C7 C8 1.517(5)
C9 C10 1.515(5)
